data_7208980
loop_
_publ_author_name
'Liu, Bao-Yu'
'Liu, Feng'
'Lv, Li-Hong'
'Grajeda, Javier'
'Huang, Xiao-Chun'

_publ_section_title
;
 A new strategy for the construction of a single-walled metal--organic
 nanotubular framework: utilizing &#x201C;T&#x201D;-shaped building unit
 with ligand modification
;
_journal_issue 3
_journal_name_full CrystEngComm
_journal_page_first 447
_journal_paper_doi 10.1039/c2ce26350e
_journal_volume 15
_journal_year 2013
_chemical_formula_moiety 'C7 H4 Cu2 N4 S'
_chemical_formula_sum 'C7 H4 Cu2 N4 S'
_chemical_formula_weight 303.28
_chemical_name_systematic
;
?
;
_space_group_IT_number 84
_symmetry_cell_setting tetragonal
_symmetry_space_group_name_Hall '-P 4c'
_symmetry_space_group_name_H-M 'P 42/m'
_atom_sites_solution_hydrogens geom
_atom_sites_solution_primary direct
_atom_sites_solution_secondary difmap
_audit_creation_method SHELXL-97
_cell_angle_alpha 90.00
_cell_angle_beta 90.00
_cell_angle_gamma 90.00
_cell_formula_units_Z 4
_cell_length_a 12.3244(2)
_cell_length_b 12.3244(2)
_cell_length_c 5.9519(2)
_cell_measurement_reflns_used 1782
_cell_measurement_temperature 293(2)
_cell_measurement_theta_max 71.4524
_cell_measurement_theta_min 3.5834
_cell_volume 904.04(4)
_computing_cell_refinement
;
CrysAlisPro, Oxford Diffraction Ltd.,
Version 1.171.34.44 (release 25-10-2010 CrysAlis171 .NET)
(compiled Oct 25 2010,18:11:34)
;
_computing_data_collection
;
CrysAlisPro, Oxford Diffraction Ltd.,
Version 1.171.34.44 (release 25-10-2010 CrysAlis171 .NET)
(compiled Oct 25 2010,18:11:34)
;
_computing_data_reduction
;
CrysAlisPro, Oxford Diffraction Ltd.,
Version 1.171.34.44 (release 25-10-2010 CrysAlis171 .NET)
(compiled Oct 25 2010,18:11:34)
;
_computing_molecular_graphics SHELXS-97
_computing_publication_material SHELXS-97
_computing_structure_refinement 'SHELXL-97 (Sheldrick, 1997)'
_computing_structure_solution 'SHELXS-97 (Sheldrick, 1990)'
_diffrn_ambient_temperature 293(2)
_diffrn_detector_area_resol_mean 10.4098
_diffrn_measured_fraction_theta_full 0.960
_diffrn_measured_fraction_theta_max 0.960
_diffrn_measurement_device_type 'Xcalibur, Atlas, Gemini'
_diffrn_measurement_method '\w scans'
_diffrn_radiation_monochromator graphite
_diffrn_radiation_source 'fine-focus sealed tube'
_diffrn_radiation_type CuK\a
_diffrn_radiation_wavelength 1.54178
_diffrn_reflns_av_R_equivalents 0.0351
_diffrn_reflns_av_sigmaI/netI 0.0450
_diffrn_reflns_limit_h_max 11
_diffrn_reflns_limit_h_min -14
_diffrn_reflns_limit_k_max 10
_diffrn_reflns_limit_k_min -14
_diffrn_reflns_limit_l_max 7
_diffrn_reflns_limit_l_min -4
_diffrn_reflns_number 1747
_diffrn_reflns_theta_full 71.59
_diffrn_reflns_theta_max 71.59
_diffrn_reflns_theta_min 3.59
_exptl_absorpt_coefficient_mu 7.625
_exptl_absorpt_correction_T_max 0.3108
_exptl_absorpt_correction_T_min 0.1504
_exptl_absorpt_correction_type multi-scan
_exptl_absorpt_process_details
;
CrysAlisPro, Oxford Diffraction Ltd.,
Version 1.171.34.44 (release 25-10-2010 CrysAlis171 .NET)
(compiled Oct 25 2010,18:11:34)
Empirical absorption correction using spherical harmonics,
implemented in SCALE3 ABSPACK scaling algorithm.
;
_exptl_crystal_colour orange
_exptl_crystal_density_diffrn 2.228
_exptl_crystal_density_method 'not measured'
_exptl_crystal_description square
_exptl_crystal_F_000 592
_exptl_crystal_size_max 0.40
_exptl_crystal_size_mid 0.20
_exptl_crystal_size_min 0.20
_refine_diff_density_max 1.611
_refine_diff_density_min -1.366
_refine_diff_density_rms 0.197
_refine_ls_extinction_coef 0.0024(4)
_refine_ls_extinction_expression Fc^*^=kFc[1+0.001xFc^2^\l^3^/sin(2\q)]^-1/4^
_refine_ls_extinction_method SHELXL
_refine_ls_goodness_of_fit_ref 1.119
_refine_ls_hydrogen_treatment constr
_refine_ls_matrix_type full
_refine_ls_number_parameters 98
_refine_ls_number_reflns 937
_refine_ls_number_restraints 78
_refine_ls_restrained_S_all 1.082
_refine_ls_R_factor_all 0.0984
_refine_ls_R_factor_gt 0.0905
_refine_ls_shift/su_max 0.000
_refine_ls_shift/su_mean 0.000
_refine_ls_structure_factor_coef Fsqd
_refine_ls_weighting_details 'calc w=1/[\s^2^(Fo^2^)+(0.0000P)^2^+34.2056P] where P=(Fo^2^+2Fc^2^)/3'
_refine_ls_weighting_scheme calc
_refine_ls_wR_factor_gt 0.2143
_refine_ls_wR_factor_ref 0.2168
_reflns_number_gt 796
_reflns_number_total 937
_reflns_threshold_expression >2sigma(I)
_cod_data_source_file c2ce26350e.txt
_cod_data_source_block 5
_cod_original_sg_symbol_H-M P4(2)/m
_cod_database_code 7208980

loop_
_symmetry_equiv_pos_as_xyz
'x, y, z'
'-x, -y, z'
'-y, x, z+1/2'
'y, -x, z+1/2'
'-x, -y, -z'
'x, y, -z'
'y, -x, -z-1/2'
'-y, x, -z-1/2'

loop_
_atom_site_label
_atom_site_type_symbol
_atom_site_fract_x
_atom_site_fract_y
_atom_site_fract_z
_atom_site_U_iso_or_equiv
_atom_site_adp_type
_atom_site_occupancy
_atom_site_symmetry_multiplicity
_atom_site_calc_flag
_atom_site_refinement_flags
_atom_site_disorder_group
Cu1 Cu 0.34097(18) 0.12619(19) 0.0000 0.0269(7) Uani 1 2 d SU .
Cu2 Cu 0.1364(3) 0.0247(3) 0.1267(7) 0.0266(9) Uani 0.50 1 d PU 1
N1 N 0.2455(7) 0.0545(7) 0.3843(19) 0.029(2) Uani 0.50 1 d PU 1
S1 S 0.1306(4) 0.0231(4) 0.2497(11) 0.0180(11) Uani 0.50 1 d PU 2
C1 C 0.2455(7) 0.0545(7) 0.3843(19) 0.029(2) Uani 0.50 1 d PU 2
N2 N 0.3437(7) 0.0921(7) 0.3182(15) 0.0250(19) Uani 1 1 d U .
C2 C 0.3990(11) 0.1159(12) 0.5000 0.021(3) Uani 1 2 d SU .
C3 C 0.5107(11) 0.1595(12) 0.5000 0.023(3) Uani 1 2 d SU .
N4 N 0.7155(12) 0.2532(12) 0.5000 0.036(3) Uani 1 2 d SU .
C4 C 0.5782(16) 0.1540(18) 0.683(4) 0.023(4) Uani 0.50 1 d PU 1
H4A H 0.5555 0.1175 0.8118 0.028 Uiso 0.50 1 calc PR 1
C5 C 0.6783(17) 0.2016(19) 0.679(4) 0.025(4) Uani 0.50 1 d PU 1
H5A H 0.7217 0.1976 0.8069 0.030 Uiso 0.50 1 calc PR 1
C4' C 0.552(2) 0.212(2) 0.687(5) 0.042(6) Uani 0.50 1 d PU 2
H4'A H 0.5114 0.2144 0.8180 0.050 Uiso 0.50 1 calc PR 2
C5' C 0.655(2) 0.261(2) 0.681(5) 0.039(6) Uani 0.50 1 d PU 2
H5'A H 0.6799 0.2992 0.8056 0.046 Uiso 0.50 1 calc PR 2

loop_
_atom_site_aniso_label
_atom_site_aniso_U_11
_atom_site_aniso_U_22
_atom_site_aniso_U_33
_atom_site_aniso_U_23
_atom_site_aniso_U_13
_atom_site_aniso_U_12
Cu1 0.0284(13) 0.0363(14) 0.0161(11) 0.000 0.000 -0.0066(10)
Cu2 0.0285(18) 0.041(2) 0.0102(19) -0.0038(16) -0.0024(16) -0.0048(14)
N1 0.027(4) 0.027(4) 0.034(5) 0.002(4) -0.003(4) -0.001(3)
S1 0.020(2) 0.025(2) 0.009(2) 0.000(2) -0.001(2) -0.0020(17)
C1 0.027(4) 0.027(4) 0.034(5) 0.002(4) -0.003(4) -0.001(3)
N2 0.023(4) 0.028(4) 0.025(4) 0.014(4) -0.003(4) -0.004(3)
C2 0.018(5) 0.027(6) 0.019(6) 0.000 0.000 -0.002(5)
C3 0.022(6) 0.025(6) 0.023(6) 0.000 0.000 -0.003(5)
N4 0.036(6) 0.043(6) 0.028(6) 0.000 0.000 -0.002(5)
C4 0.022(7) 0.027(8) 0.020(8) 0.002(7) -0.003(7) -0.001(6)
C5 0.028(8) 0.031(8) 0.016(8) 0.001(7) -0.005(7) -0.004(7)
C4' 0.039(9) 0.047(9) 0.039(10) -0.003(8) 0.006(8) -0.007(8)
C5' 0.041(9) 0.048(9) 0.027(9) -0.002(8) 0.004(8) -0.006(8)

loop_
_atom_type_symbol
_atom_type_description
_atom_type_scat_dispersion_real
_atom_type_scat_dispersion_imag
_atom_type_scat_source
C C 0.0181 0.0091 'International Tables Vol C Tables 4.2.6.8 and 6.1.1.4'
H H 0.0000 0.0000 'International Tables Vol C Tables 4.2.6.8 and 6.1.1.4'
N N 0.0311 0.0180 'International Tables Vol C Tables 4.2.6.8 and 6.1.1.4'
S S 0.3331 0.5567 'International Tables Vol C Tables 4.2.6.8 and 6.1.1.4'
Cu Cu -1.9646 0.5888 'International Tables Vol C Tables 4.2.6.8 and 6.1.1.4'

loop_
_geom_angle_atom_site_label_1
_geom_angle_atom_site_label_2
_geom_angle_atom_site_label_3
_geom_angle
_geom_angle_site_symmetry_1
_geom_angle_site_symmetry_3
N2 Cu1 N2 154.9(5) 6 .
N2 Cu1 N4 101.4(3) 6 7_566
N2 Cu1 N4 101.4(3) . 7_566
N2 Cu1 Cu2 70.7(3) 6 6
N2 Cu1 Cu2 100.1(3) . 6
N4 Cu1 Cu2 87.5(4) 7_566 6
N2 Cu1 Cu2 100.1(3) 6 .
N2 Cu1 Cu2 70.7(3) . .
N4 Cu1 Cu2 87.5(4) 7_566 .
Cu2 Cu1 Cu2 30.01(16) 6 .
Cu2 Cu2 N1 137.7(3) 6 .
Cu2 Cu2 Cu2 121.27(15) 6 8_556
N1 Cu2 Cu2 89.2(3) . 8_556
Cu2 Cu2 Cu2 121.27(15) 6 7_556
N1 Cu2 Cu2 93.2(4) . 7_556
Cu2 Cu2 Cu2 74.37(13) 8_556 7_556
Cu2 Cu2 Cu1 75.00(8) 6 .
N1 Cu2 Cu1 63.5(3) . .
Cu2 Cu2 Cu1 122.23(17) 8_556 .
Cu2 Cu2 Cu1 149.00(19) 7_556 .
N2 N1 N1 106.9(6) . 6_556
N2 N1 Cu2 115.2(8) . .
N1 N1 Cu2 137.7(3) 6_556 .
S1 S1 S1 90.000(1) 7_556 8_556
C2 N2 N1 107.5(9) . .
C2 N2 Cu1 140.0(7) . .
N1 N2 Cu1 110.0(7) . .
N2 C2 N2 111.1(12) . 6_556
N2 C2 C3 124.4(6) . .
N2 C2 C3 124.4(6) 6_556 .
C4 C3 C4 105(2) . 6_556
C4 C3 C4' 32.9(12) . .
C4 C3 C4' 115.9(16) 6_556 .
C4 C3 C4' 115.9(16) . 6_556
C4 C3 C4' 32.9(12) 6_556 6_556
C4' C3 C4' 107(2) . 6_556
C4 C3 C2 123.1(11) . .
C4 C3 C2 123.1(11) 6_556 .
C4' C3 C2 121.0(13) . .
C4' C3 C2 121.0(13) 6_556 .
C5' N4 C5' 110(2) . 6_556
C5' N4 C5 34.7(13) . .
C5' N4 C5 119.9(17) 6_556 .
C5' N4 C5 119.9(17) . 6_556
C5' N4 C5 34.7(13) 6_556 6_556
C5 N4 C5 107(2) . 6_556
C5' N4 Cu1 117.5(13) . 3_655
C5' N4 Cu1 117.5(13) 6_556 3_655
C5 N4 Cu1 122.4(11) . 3_655
C5 N4 Cu1 122.4(11) 6_556 3_655
C5 C4 C3 121(2) . .
C5 C4 H4A 119.6 . .
C3 C4 H4A 119.6 . .
N4 C5 C4 122(2) . .
N4 C5 H5A 118.9 . .
C4 C5 H5A 118.9 . .
C3 C4' C5' 121(2) . .
C3 C4' H4'A 119.4 . .
C5' C4' H4'A 119.4 . .
N4 C5' C4' 120(2) . .
N4 C5' H5'A 120.0 . .
C4' C5' H5'A 120.0 . .

loop_
_geom_bond_atom_site_label_1
_geom_bond_atom_site_label_2
_geom_bond_distance
_geom_bond_site_symmetry_2
Cu1 N2 1.940(9) 6
Cu1 N2 1.940(9) .
Cu1 N4 2.231(15) 7_566
Cu1 Cu2 2.914(4) 6
Cu1 Cu2 2.914(4) .
Cu2 Cu2 1.508(8) 6
Cu2 N1 2.072(11) .
Cu2 Cu2 2.827(6) 8_556
Cu2 Cu2 2.827(6) 7_556
N1 N2 1.355(12) .
N1 N1 1.38(2) 6_556
S1 S1 2.311(7) 7_556
S1 S1 2.311(7) 8_556
N2 C2 1.312(12) .
C2 N2 1.312(12) 6_556
C2 C3 1.478(19) .
C3 C4 1.37(2) .
C3 C4 1.37(2) 6_556
C3 C4' 1.38(3) .
C3 C4' 1.38(3) 6_556
N4 C5' 1.32(3) .
N4 C5' 1.32(3) 6_556
N4 C5 1.32(2) .
N4 C5 1.32(2) 6_556
N4 Cu1 2.231(15) 3_655
C4 C5 1.37(3) .
C4 H4A 0.9300 .
C5 H5A 0.9300 .
C4' C5' 1.40(3) .
C4' H4'A 0.9300 .
C5' H5'A 0.9300 .
